data_2215431
loop_
_publ_author_name
'Dufresne, St\'ephane'
'Gaultois, Michael'
'Skene, W. G.'

_publ_section_title
;
 Bis(triethylammonium)
 4,4'-diamino-<i>trans</i>-stilbene-2,2'-disulfonate
;
_journal_coeditor_code CV2287
_journal_issue 10
_journal_name_full 'Acta Crystallographica Section E'
_journal_page_first o3926
_journal_page_last o3926
_journal_paper_doi 10.1107/S1600536807041360
_journal_volume 63
_journal_year 2007
_chemical_formula_iupac '2C6 H16 N + , C14 H12 N2 O6 S2 2-'
_chemical_formula_moiety '2C6 H16 N + , C14 H12 N2 O6 S2 2-'
_chemical_formula_sum 'C26 H44 N4 O6 S2'
_chemical_formula_weight 572.79
_chemical_name_systematic
;
Bis(triethylammonium) 4,4'-diamino-trans-stilbene-2,2'-disulfonate
;
_space_group_IT_number 2
_symmetry_cell_setting triclinic
_symmetry_space_group_name_Hall '-P 1'
_symmetry_space_group_name_H-M 'P -1'
_atom_sites_solution_hydrogens geom
_atom_sites_solution_primary direct
_atom_sites_solution_secondary difmap
_audit_creation_method SHELXL97
_cell_angle_alpha 103.330(2)
_cell_angle_beta 103.243(2)
_cell_angle_gamma 106.142(3)
_cell_formula_units_Z 1
_cell_length_a 8.5117(4)
_cell_length_b 8.5273(4)
_cell_length_c 12.0711(5)
_cell_measurement_reflns_used 6392
_cell_measurement_temperature 220(2)
_cell_measurement_theta_max 72.01
_cell_measurement_theta_min 3.96
_cell_volume 777.60(6)
_computing_cell_refinement 'SAINT (Bruker, 2004)'
_computing_data_collection 'SMART (Bruker, 2003)'
_computing_data_reduction 'SAINT (Bruker, 2004)'
_computing_molecular_graphics 'SHELXTL (Bruker, 1997) and ORTEP-3 (Farrugia, 1997)'
_computing_publication_material 'UdMX (Marris, 2004)'
_computing_structure_refinement 'SHELXL97 (Sheldrick, 1997)'
_computing_structure_solution 'SHELXS97 (Sheldrick, 1997)'
_diffrn_ambient_temperature 220(2)
_diffrn_detector_area_resol_mean 5.5
_diffrn_measured_fraction_theta_full 0.955
_diffrn_measured_fraction_theta_max 0.955
_diffrn_measurement_device_type 'Bruker SMART 2000'
_diffrn_measurement_method \w
_diffrn_radiation_monochromator graphite
_diffrn_radiation_source 'X-ray Sealed Tube'
_diffrn_radiation_type CuK\a
_diffrn_radiation_wavelength 1.54178
_diffrn_reflns_av_R_equivalents 0.044
_diffrn_reflns_av_sigmaI/netI 0.0341
_diffrn_reflns_limit_h_max 10
_diffrn_reflns_limit_h_min -10
_diffrn_reflns_limit_k_max 9
_diffrn_reflns_limit_k_min -8
_diffrn_reflns_limit_l_max 14
_diffrn_reflns_limit_l_min -14
_diffrn_reflns_number 8255
_diffrn_reflns_theta_full 72.01
_diffrn_reflns_theta_max 72.01
_diffrn_reflns_theta_min 3.96
_diffrn_standards_decay_% -0.42
_diffrn_standards_number 72
_exptl_absorpt_coefficient_mu 1.906
_exptl_absorpt_correction_T_max 0.6960
_exptl_absorpt_correction_T_min 0.6400
_exptl_absorpt_correction_type multi-scan
_exptl_absorpt_process_details '(SADABS; Sheldrick, 1996)'
_exptl_crystal_colour colourless
_exptl_crystal_density_diffrn 1.219
_exptl_crystal_density_method 'not measured'
_exptl_crystal_description block
_exptl_crystal_F_000 308
_exptl_crystal_size_max 0.29
_exptl_crystal_size_mid 0.21
_exptl_crystal_size_min 0.19
_refine_diff_density_max 0.542
_refine_diff_density_min -0.398
_refine_ls_extinction_coef 0.019(2)
_refine_ls_extinction_expression Fc^*^=kFc[1+0.001xFc^2^\l^3^/sin(2\q)]^-1/4^
_refine_ls_extinction_method 'SHELXL97 (Sheldrick, 1997)'
_refine_ls_goodness_of_fit_ref 1.078
_refine_ls_hydrogen_treatment constr
_refine_ls_matrix_type full
_refine_ls_number_parameters 176
_refine_ls_number_reflns 2930
_refine_ls_number_restraints 0
_refine_ls_restrained_S_all 1.078
_refine_ls_R_factor_all 0.0530
_refine_ls_R_factor_gt 0.0516
_refine_ls_shift/su_max 0.001
_refine_ls_shift/su_mean 0.000
_refine_ls_structure_factor_coef Fsqd
_refine_ls_weighting_details 'calc w = 1/[\s^2^(Fo^2^)+(0.1P)^2^+0.2755P] where P=(Fo^2^+2Fc^2^)/3'
_refine_ls_weighting_scheme calc
_refine_ls_wR_factor_gt 0.1488
_refine_ls_wR_factor_ref 0.1504
_reflns_number_gt 2772
_reflns_number_total 2930
_reflns_threshold_expression I>2\s(I)
_cod_data_source_file cv2287.cif
_cod_data_source_block I
_cod_depositor_comments
;
The following automatic conversions were performed:
'_geom_bond_publ_flag' value 'N' changed to 'n' according to
'/home/saulius/struct/CIF-dictionaries/cif_core.dic' dictionary named
'cif_core.dic' version 2.4.1 from 2010-06-29 (19 times).

Automatic conversion script
Id: cif_fix_enum 1527 2010-12-29 10:47:43Z saulius 

The following automatic conversions were performed:

'_geom_bond_publ_flag' value 'N' changed to 'n' according to
/home/saulius/struct/CIF-dictionaries/cif_core.dic dictionary named
'cif_core.dic' version 2.4.1 from 2010-06-29 (19 times).

Automatic conversion script
Id: cif_fix_values 1715 2011-07-08 13:25:40Z adriana 
;
_cod_database_code 2215431
_cod_database_fobs_code 2215431

loop_
_symmetry_equiv_pos_as_xyz
'x, y, z'
'-x, -y, -z'

loop_
_atom_site_type_symbol
_atom_site_label
_atom_site_fract_x
_atom_site_fract_y
_atom_site_fract_z
_atom_site_U_iso_or_equiv
_atom_site_adp_type
_atom_site_calc_flag
_atom_site_refinement_flags
_atom_site_occupancy
S S1 0.11164(5) 0.81398(5) 0.80610(4) 0.0280(2) Uani d . 1
O O1 0.2049(2) 0.9304(2) 0.92526(13) 0.0516(5) Uani d . 1
O O2 0.0486(2) 0.9013(2) 0.72497(14) 0.0445(4) Uani d . 1
O O3 -0.0245(2) 0.6634(2) 0.80132(17) 0.0494(5) Uani d . 1
N N1 0.7007(2) 0.7477(2) 0.87894(16) 0.0415(4) Uani d . 1
H H1A 0.7263 0.8137 0.9520 0.050 Uiso calc R 1
H H1B 0.7749 0.7051 0.8575 0.050 Uiso calc R 1
N N2 0.0671(3) 0.8267(3) 0.23644(19) 0.0463(5) Uani d . 1
H H2 0.0294 0.9185 0.2417 0.056 Uiso calc R 1
C C1 0.2603(2) 0.7335(2) 0.75102(15) 0.0242(4) Uani d . 1
C C2 0.4227(2) 0.7782(2) 0.83059(16) 0.0280(4) Uani d . 1
H H2A 0.4523 0.8550 0.9080 0.034 Uiso calc R 1
C C3 0.5441(2) 0.7109(2) 0.79795(16) 0.0291(4) Uani d . 1
C C4 0.4967(2) 0.6014(3) 0.68024(17) 0.0348(4) Uani d . 1
H H4 0.5763 0.5569 0.6547 0.042 Uiso calc R 1
C C5 0.3343(3) 0.5586(3) 0.60167(17) 0.0351(4) Uani d . 1
H H5 0.3067 0.4852 0.5234 0.042 Uiso calc R 1
C C6 0.2085(2) 0.6197(2) 0.63331(15) 0.0277(4) Uani d . 1
C C7 0.0347(2) 0.5670(2) 0.54995(15) 0.0307(4) Uani d . 1
H H7 -0.0332 0.6330 0.5684 0.037 Uiso calc R 1
C C8 0.0904(4) 0.7980(4) 0.3540(3) 0.0622(7) Uani d . 1
H H8A 0.1335 0.7026 0.3532 0.075 Uiso calc R 1
H H8B -0.0214 0.7651 0.3680 0.075 Uiso calc R 1
C C9 0.2148(5) 0.9560(5) 0.4557(3) 0.0858(11) Uani d . 1
H H9A 0.3288 0.9820 0.4468 0.129 Uiso calc R 1
H H9B 0.2186 0.9345 0.5316 0.129 Uiso calc R 1
H H9C 0.1767 1.0528 0.4538 0.129 Uiso calc R 1
C C10 0.2245(5) 0.8729(4) 0.2002(3) 0.0729(9) Uani d . 1
H H10A 0.3066 0.9830 0.2573 0.088 Uiso calc R 1
H H10B 0.1940 0.8890 0.1212 0.088 Uiso calc R 1
C C11 0.3116(6) 0.7401(6) 0.1942(6) 0.130(2) Uani d . 1
H H11A 0.3452 0.7256 0.2726 0.195 Uiso calc R 1
H H11B 0.4129 0.7782 0.1699 0.195 Uiso calc R 1
H H11C 0.2323 0.6313 0.1364 0.195 Uiso calc R 1
C C12 -0.0755(4) 0.6737(4) 0.1384(3) 0.0648(8) Uani d . 1
H H12A -0.0741 0.6869 0.0600 0.078 Uiso calc R 1
H H12B -0.0526 0.5681 0.1416 0.078 Uiso calc R 1
C C13 -0.2488(4) 0.6566(4) 0.1500(3) 0.0773(9) Uani d . 1
H H13A -0.2557 0.6286 0.2226 0.116 Uiso calc R 1
H H13B -0.3357 0.5656 0.0811 0.116 Uiso calc R 1
H H13C -0.2684 0.7642 0.1537 0.116 Uiso calc R 1

loop_
_atom_site_aniso_label
_atom_site_aniso_U_11
_atom_site_aniso_U_22
_atom_site_aniso_U_33
_atom_site_aniso_U_12
_atom_site_aniso_U_13
_atom_site_aniso_U_23
S1 0.0284(3) 0.0280(3) 0.0336(3) 0.0166(2) 0.0152(2) 0.00674(19)
O1 0.0486(9) 0.0658(11) 0.0379(8) 0.0347(8) 0.0133(7) -0.0061(7)
O2 0.0582(9) 0.0408(9) 0.0499(9) 0.0359(7) 0.0203(7) 0.0164(7)
O3 0.0405(8) 0.0406(9) 0.0872(12) 0.0223(7) 0.0430(8) 0.0244(8)
N1 0.0283(8) 0.0525(11) 0.0418(9) 0.0206(7) 0.0121(7) 0.0023(8)
N2 0.0646(12) 0.0398(10) 0.0619(12) 0.0348(9) 0.0345(10) 0.0311(9)
C1 0.0259(8) 0.0232(8) 0.0283(8) 0.0116(6) 0.0143(7) 0.0077(6)
C2 0.0276(9) 0.0286(9) 0.0288(8) 0.0110(7) 0.0135(7) 0.0045(6)
C3 0.0252(8) 0.0313(9) 0.0352(9) 0.0118(7) 0.0157(7) 0.0098(7)
C4 0.0332(10) 0.0409(11) 0.0370(10) 0.0188(8) 0.0212(8) 0.0072(8)
C5 0.0371(10) 0.0423(11) 0.0282(9) 0.0183(8) 0.0166(8) 0.0037(7)
C6 0.0310(9) 0.0302(9) 0.0257(8) 0.0133(7) 0.0134(7) 0.0079(7)
C7 0.0333(9) 0.0336(10) 0.0284(9) 0.0163(7) 0.0117(7) 0.0081(7)
C8 0.0701(17) 0.0711(19) 0.0644(17) 0.0320(15) 0.0279(14) 0.0403(14)
C9 0.086(2) 0.102(3) 0.068(2) 0.029(2) 0.0112(17) 0.0407(19)
C10 0.096(2) 0.0607(18) 0.106(2) 0.0428(16) 0.073(2) 0.0467(17)
C11 0.120(4) 0.097(3) 0.240(7) 0.071(3) 0.128(4) 0.062(4)
C12 0.089(2) 0.0455(15) 0.0626(16) 0.0323(14) 0.0167(15) 0.0184(12)
C13 0.076(2) 0.0530(17) 0.095(2) 0.0094(15) 0.0166(18) 0.0346(16)

loop_
_atom_type_symbol
_atom_type_description
_atom_type_scat_dispersion_real
_atom_type_scat_dispersion_imag
_atom_type_scat_source
C C 0.0181 0.0091 'International Tables Vol C Tables 4.2.6.8 and 6.1.1.4'
H H 0.0000 0.0000 'International Tables Vol C Tables 4.2.6.8 and 6.1.1.4'
N N 0.0311 0.0180 'International Tables Vol C Tables 4.2.6.8 and 6.1.1.4'
O O 0.0492 0.0322 'International Tables Vol C Tables 4.2.6.8 and 6.1.1.4'
S S 0.3331 0.5567 'International Tables Vol C Tables 4.2.6.8 and 6.1.1.4'

loop_
_geom_angle_atom_site_label_1
_geom_angle_atom_site_label_2
_geom_angle_atom_site_label_3
_geom_angle_site_symmetry_1
_geom_angle
_geom_angle_publ_flag
O1 S1 O3 . 113.87(11) n
O1 S1 O2 . 111.88(10) n
O3 S1 O2 . 111.58(10) n
O1 S1 C1 . 106.96(9) n
O3 S1 C1 . 105.30(8) n
O2 S1 C1 . 106.64(8) n
C3 N1 H1A . 120 ?
C3 N1 H1B . 120 ?
H1A N1 H1B . 120 ?
C8 N2 C10 . 115.9(2) n
C8 N2 C12 . 111.0(2) n
C10 N2 C12 . 110.3(2) n
C8 N2 H2 . 106.3 ?
C10 N2 H2 . 106.3 ?
C12 N2 H2 . 106.3 ?
C2 C1 C6 . 122.14(16) n
C2 C1 S1 . 117.11(13) n
C6 C1 S1 . 120.61(13) n
C1 C2 C3 . 121.14(16) n
C1 C2 H2A . 119.4 ?
C3 C2 H2A . 119.4 ?
N1 C3 C2 . 120.89(17) n
N1 C3 C4 . 121.55(17) n
C2 C3 C4 . 117.54(16) n
C5 C4 C3 . 120.61(17) n
C5 C4 H4 . 119.7 ?
C3 C4 H4 . 119.7 ?
C4 C5 C6 . 122.96(17) n
C4 C5 H5 . 118.5 ?
C6 C5 H5 . 118.5 ?
C5 C6 C1 . 115.55(16) n
C5 C6 C7 . 122.02(16) n
C1 C6 C7 . 122.43(16) n
C7 C7 C6 2_566 125.2(2) n
C7 C7 H7 2_566 117.4 ?
C6 C7 H7 . 117.4 ?
N2 C8 C9 . 112.4(2) n
N2 C8 H8A . 109.1 ?
C9 C8 H8A . 109.1 ?
N2 C8 H8B . 109.1 ?
C9 C8 H8B . 109.1 ?
H8A C8 H8B . 107.9 ?
C8 C9 H9A . 109.5 ?
C8 C9 H9B . 109.5 ?
H9A C9 H9B . 109.5 ?
C8 C9 H9C . 109.5 ?
H9A C9 H9C . 109.5 ?
H9B C9 H9C . 109.5 ?
N2 C10 C11 . 113.8(3) n
N2 C10 H10A . 108.8 ?
C11 C10 H10A . 108.8 ?
N2 C10 H10B . 108.8 ?
C11 C10 H10B . 108.8 ?
H10A C10 H10B . 107.7 ?
C10 C11 H11A . 109.5 ?
C10 C11 H11B . 109.5 ?
H11A C11 H11B . 109.5 ?
C10 C11 H11C . 109.5 ?
H11A C11 H11C . 109.5 ?
H11B C11 H11C . 109.5 ?
C13 C12 N2 . 112.7(2) n
C13 C12 H12A . 109.1 ?
N2 C12 H12A . 109.1 ?
C13 C12 H12B . 109.1 ?
N2 C12 H12B . 109.1 ?
H12A C12 H12B . 107.8 ?
C12 C13 H13A . 109.5 ?
C12 C13 H13B . 109.5 ?
H13A C13 H13B . 109.5 ?
C12 C13 H13C . 109.5 ?
H13A C13 H13C . 109.5 ?
H13B C13 H13C . 109.5 ?

loop_
_geom_bond_atom_site_label_1
_geom_bond_atom_site_label_2
_geom_bond_site_symmetry_2
_geom_bond_distance
_geom_bond_publ_flag
S1 O1 . 1.4370(15) n
S1 O3 . 1.4502(15) n
S1 O2 . 1.4560(15) n
S1 C1 . 1.7814(17) n
N1 C3 . 1.364(2) n
N1 H1A . 0.87 ?
N1 H1B . 0.87 ?
N2 C8 . 1.474(3) n
N2 C10 . 1.482(3) n
N2 C12 . 1.525(4) n
N2 H2 . 0.92 ?
C1 C2 . 1.381(2) n
C1 C6 . 1.412(2) n
C2 C3 . 1.401(2) n
C2 H2A . 0.94 ?
C3 C4 . 1.403(3) n
C4 C5 . 1.379(3) n
C4 H4 . 0.94 ?
C5 C6 . 1.403(3) n
C5 H5 . 0.94 ?
C6 C7 . 1.464(2) n
C7 C7 2_566 1.331(4) n
C7 H7 . 0.94 ?
C8 C9 . 1.513(5) n
C8 H8A . 0.98 ?
C8 H8B . 0.98 ?
C9 H9A . 0.97 ?
C9 H9B . 0.97 ?
C9 H9C . 0.97 ?
C10 C11 . 1.514(5) n
C10 H10A . 0.98 ?
C10 H10B . 0.98 ?
C11 H11A . 0.97 ?
C11 H11B . 0.97 ?
C11 H11C . 0.97 ?
C12 C13 . 1.484(5) n
C12 H12A . 0.98 ?
C12 H12B . 0.98 ?
C13 H13A . 0.97 ?
C13 H13B . 0.97 ?
C13 H13C . 0.97 ?

loop_
_geom_hbond_atom_site_label_D
_geom_hbond_atom_site_label_H
_geom_hbond_atom_site_label_A
_geom_hbond_site_symmetry_A
_geom_hbond_distance_DH
_geom_hbond_distance_HA
_geom_hbond_distance_DA
_geom_hbond_angle_DHA
N1 H1A O1 2_677 0.87 2.17 2.946(2) 149
N1 H1B O3 1_655 0.87 2.06 2.915(2) 166
N2 H2 O2 2_576 0.92 1.84 2.747(2) 171

loop_
_geom_torsion_atom_site_label_1
_geom_torsion_atom_site_label_2
_geom_torsion_atom_site_label_3
_geom_torsion_atom_site_label_4
_geom_torsion_site_symmetry_4
_geom_torsion
_geom_torsion_publ_flag
O1 S1 C1 C2 . 6.48(18) n
O3 S1 C1 C2 . -114.99(15) n
O2 S1 C1 C2 . 126.33(15) n
O1 S1 C1 C6 . -177.67(15) n
O3 S1 C1 C6 . 60.86(17) n
O2 S1 C1 C6 . -57.81(16) n
C6 C1 C2 C3 . -0.4(3) n
S1 C1 C2 C3 . 175.34(14) n
C1 C2 C3 N1 . -176.21(18) n
C1 C2 C3 C4 . 2.2(3) n
N1 C3 C4 C5 . 176.50(19) n
C2 C3 C4 C5 . -1.9(3) n
C3 C4 C5 C6 . -0.2(3) n
C4 C5 C6 C1 . 1.9(3) n
C4 C5 C6 C7 . -177.47(18) n
C2 C1 C6 C5 . -1.6(3) n
S1 C1 C6 C5 . -177.21(14) n
C2 C1 C6 C7 . 177.78(17) n
S1 C1 C6 C7 . 2.1(2) n
C5 C6 C7 C7 2_566 15.7(4) n
C1 C6 C7 C7 2_566 -163.6(2) n
C10 N2 C8 C9 . 60.4(4) n
C12 N2 C8 C9 . -172.7(3) n
C8 N2 C10 C11 . 58.6(5) n
C12 N2 C10 C11 . -68.6(4) n
C8 N2 C12 C13 . 68.8(3) n
C10 N2 C12 C13 . -161.4(2) n
